data_7214407
loop_
_publ_author_name
'Aaker\"oy, Christer B.'
'Forbes, Safiyyah'
'Desper, John'

_publ_section_title
;
 Altering physical properties of pharmaceutical co-crystals in a
 systematic manner
;
_journal_issue 26
_journal_name_full CrystEngComm
_journal_page_first 5870
_journal_paper_doi 10.1039/c4ce00206g
_journal_volume 16
_journal_year 2014
_chemical_formula_moiety
;
(C16 H18 N4 O2) (C6 H10 O4)
;
_chemical_formula_sum 'C22 H28 N4 O6'
_chemical_formula_weight 444.48
_chemical_name_systematic
;
SF 312 (4-pyridyl)-CONH-(CH2)4-NHCO-(4-pyridyl), HOOC-(CH2)4-COOH
;
_space_group_IT_number 2
_symmetry_cell_setting triclinic
_symmetry_space_group_name_Hall '-P 1'
_symmetry_space_group_name_H-M 'P -1'
_atom_sites_solution_hydrogens geom
_atom_sites_solution_primary direct
_atom_sites_solution_secondary difmap
_audit_creation_method SHELXL-97
_cell_angle_alpha 90.704(2)
_cell_angle_beta 93.362(2)
_cell_angle_gamma 91.346(2)
_cell_formula_units_Z 1
_cell_length_a 5.1160(4)
_cell_length_b 5.1957(4)
_cell_length_c 19.5042(16)
_cell_measurement_reflns_used 5012
_cell_measurement_temperature 120(2)
_cell_measurement_theta_max 33.32
_cell_measurement_theta_min 3.14
_cell_volume 517.36(7)
_computing_cell_refinement 'Bruker SAINT'
_computing_data_collection 'Bruker APEX2'
_computing_data_reduction 'Bruker SAINT'
_computing_molecular_graphics 'Bruker SHELXTL'
_computing_publication_material 'Bruker SHELXTL'
_computing_structure_refinement 'SHELXL-97 (Sheldrick, 2008)'
_computing_structure_solution 'SHELXS-97 (Sheldrick, 2008)'
_diffrn_ambient_temperature 120(2)
_diffrn_measured_fraction_theta_full 0.986
_diffrn_measured_fraction_theta_max 0.931
_diffrn_measurement_device_type 'Bruker APEX-II CCD'
_diffrn_measurement_method '\w scans'
_diffrn_radiation_monochromator graphite
_diffrn_radiation_source 'fine-focus sealed tube'
_diffrn_radiation_type MoK\a
_diffrn_radiation_wavelength 0.71073
_diffrn_reflns_av_R_equivalents 0.0163
_diffrn_reflns_av_sigmaI/netI 0.0210
_diffrn_reflns_limit_h_max 6
_diffrn_reflns_limit_h_min -7
_diffrn_reflns_limit_k_max 7
_diffrn_reflns_limit_k_min -6
_diffrn_reflns_limit_l_max 26
_diffrn_reflns_limit_l_min -29
_diffrn_reflns_number 8119
_diffrn_reflns_theta_full 30.00
_diffrn_reflns_theta_max 32.56
_diffrn_reflns_theta_min 3.14
_exptl_absorpt_coefficient_mu 0.105
_exptl_absorpt_correction_type none
_exptl_crystal_colour gold
_exptl_crystal_density_diffrn 1.427
_exptl_crystal_density_method 'not measured'
_exptl_crystal_description prism
_exptl_crystal_F_000 236
_exptl_crystal_size_max 0.32
_exptl_crystal_size_mid 0.22
_exptl_crystal_size_min 0.14
_refine_diff_density_max 0.507
_refine_diff_density_min -0.245
_refine_diff_density_rms 0.051
_refine_ls_extinction_method none
_refine_ls_goodness_of_fit_ref 1.057
_refine_ls_hydrogen_treatment mixed
_refine_ls_matrix_type full
_refine_ls_number_parameters 151
_refine_ls_number_reflns 3505
_refine_ls_number_restraints 0
_refine_ls_restrained_S_all 1.057
_refine_ls_R_factor_all 0.0437
_refine_ls_R_factor_gt 0.0375
_refine_ls_shift/su_max 0.000
_refine_ls_shift/su_mean 0.000
_refine_ls_structure_factor_coef Fsqd
_refine_ls_weighting_details 'calc w=1/[\s^2^(Fo^2^)+(0.0650P)^2^+0.1000P] where P=(Fo^2^+2Fc^2^)/3'
_refine_ls_weighting_scheme calc
_refine_ls_wR_factor_gt 0.1069
_refine_ls_wR_factor_ref 0.1132
_reflns_number_gt 3032
_reflns_number_total 3505
_reflns_threshold_expression >2sigma(I)
_cod_data_source_file c4ce00206g2.cif
_cod_data_source_block sf0946m_1
_cod_depositor_comments
;
The following automatic conversions were performed:

'_symmetry_cell_setting' value 'Triclinic' changed to 'triclinic'
according to
/usr/data/users/saulius/crontab/automatic-downloads/rss-feeds/RSC/lib/dictionaries/cif_core.dic
dictionary named 'cif_core.dic' version 2.4.2 from 2011-04-26.

Automatic conversion script
Id: cif_fix_values 2281 2013-09-26 08:29:07Z andrius 

 Adding full bibliography for 7214407--7214417.cif.
;
_cod_original_sg_symbol_H-M P-1
_cod_database_code 7214407

loop_
_symmetry_equiv_pos_as_xyz
'x, y, z'
'-x, -y, -z'

loop_
_atom_site_label
_atom_site_type_symbol
_atom_site_fract_x
_atom_site_fract_y
_atom_site_fract_z
_atom_site_U_iso_or_equiv
_atom_site_adp_type
_atom_site_occupancy
_atom_site_symmetry_multiplicity
_atom_site_calc_flag
_atom_site_refinement_flags
N11 N 0.15714(14) 0.56104(14) 0.20347(4) 0.01699(15) Uani 1 1 d .
C12 C 0.37287(16) 0.59364(16) 0.24495(4) 0.01710(16) Uani 1 1 d .
H12 H 0.4878 0.7354 0.2373 0.021 Uiso 1 1 calc R
C13 C 0.43610(16) 0.43004(16) 0.29847(4) 0.01606(16) Uani 1 1 d .
H13 H 0.5920 0.4582 0.3267 0.019 Uiso 1 1 calc R
C14 C 0.26774(15) 0.22390(15) 0.31014(4) 0.01399(15) Uani 1 1 d .
C15 C 0.04353(16) 0.18941(16) 0.26721(4) 0.01629(16) Uani 1 1 d .
H15 H -0.0759 0.0505 0.2740 0.020 Uiso 1 1 calc R
C16 C -0.00349(16) 0.36138(16) 0.21413(4) 0.01684(16) Uani 1 1 d .
H16 H -0.1557 0.3358 0.1843 0.020 Uiso 1 1 calc R
C17 C 0.34386(15) 0.04462(15) 0.36688(4) 0.01438(15) Uani 1 1 d .
N17 N 0.15103(13) -0.08074(14) 0.39655(4) 0.01597(14) Uani 1 1 d .
H17 H -0.011(3) -0.045(2) 0.3865(6) 0.019 Uiso 1 1 d .
O17 O 0.57692(11) 0.01607(13) 0.38475(3) 0.01951(14) Uani 1 1 d .
C21 C 0.21085(15) -0.26013(16) 0.45179(4) 0.01633(16) Uani 1 1 d .
H21A H 0.2842 -0.1634 0.4928 0.020 Uiso 1 1 calc R
H21B H 0.3449 -0.3807 0.4374 0.020 Uiso 1 1 calc R
C22 C -0.03100(15) -0.41131(15) 0.47006(4) 0.01592(16) Uani 1 1 d .
H22A H -0.0996 -0.5148 0.4297 0.019 Uiso 1 1 calc R
H22B H -0.1682 -0.2907 0.4824 0.019 Uiso 1 1 calc R
C31 C 0.31058(16) 1.06246(15) 0.09990(4) 0.01568(16) Uani 1 1 d .
O31 O 0.10990(12) 0.89625(13) 0.09943(3) 0.02069(15) Uani 1 1 d .
H31 H 0.120(3) 0.790(3) 0.1360(7) 0.025 Uiso 1 1 d .
O32 O 0.49187(13) 1.06224(13) 0.14255(3) 0.02205(15) Uani 1 1 d .
C32 C 0.27985(16) 1.24970(16) 0.04224(4) 0.01761(16) Uani 1 1 d .
H32A H 0.1325 1.3632 0.0512 0.021 Uiso 1 1 calc R
H32B H 0.2324 1.1522 -0.0008 0.021 Uiso 1 1 calc R
C33 C 0.52038(15) 1.41641(16) 0.03153(4) 0.01687(16) Uani 1 1 d .
H33A H 0.6724 1.3052 0.0259 0.020 Uiso 1 1 calc R
H33B H 0.5596 1.5278 0.0726 0.020 Uiso 1 1 calc R

loop_
_atom_site_aniso_label
_atom_site_aniso_U_11
_atom_site_aniso_U_22
_atom_site_aniso_U_33
_atom_site_aniso_U_23
_atom_site_aniso_U_13
_atom_site_aniso_U_12
N11 0.0186(3) 0.0169(3) 0.0155(3) 0.0050(2) 0.0005(2) -0.0004(2)
C12 0.0187(3) 0.0154(3) 0.0170(3) 0.0040(3) 0.0002(3) -0.0029(3)
C13 0.0161(3) 0.0167(3) 0.0152(3) 0.0035(3) -0.0003(3) -0.0019(3)
C14 0.0144(3) 0.0148(3) 0.0130(3) 0.0034(2) 0.0014(2) 0.0003(3)
C15 0.0153(3) 0.0171(3) 0.0164(3) 0.0047(3) 0.0006(3) -0.0019(3)
C16 0.0157(3) 0.0190(4) 0.0157(3) 0.0048(3) -0.0003(3) -0.0012(3)
C17 0.0152(3) 0.0147(3) 0.0133(3) 0.0036(3) 0.0010(3) -0.0002(3)
N17 0.0136(3) 0.0177(3) 0.0168(3) 0.0086(2) 0.0011(2) 0.0002(2)
O17 0.0144(3) 0.0233(3) 0.0207(3) 0.0084(2) -0.0009(2) -0.0004(2)
C21 0.0151(3) 0.0178(4) 0.0160(3) 0.0084(3) 0.0001(3) -0.0009(3)
C22 0.0149(3) 0.0171(3) 0.0157(3) 0.0074(3) 0.0000(3) -0.0013(3)
C31 0.0165(3) 0.0157(3) 0.0149(3) 0.0031(3) 0.0013(3) -0.0011(3)
O31 0.0209(3) 0.0218(3) 0.0186(3) 0.0092(2) -0.0034(2) -0.0079(2)
O32 0.0201(3) 0.0240(3) 0.0213(3) 0.0093(2) -0.0049(2) -0.0048(2)
C32 0.0173(3) 0.0184(4) 0.0170(3) 0.0075(3) -0.0009(3) -0.0027(3)
C33 0.0165(3) 0.0172(4) 0.0168(3) 0.0065(3) -0.0003(3) -0.0025(3)

loop_
_atom_type_symbol
_atom_type_description
_atom_type_scat_dispersion_real
_atom_type_scat_dispersion_imag
_atom_type_scat_source
C C 0.0033 0.0016 'International Tables Vol C Tables 4.2.6.8 and 6.1.1.4'
H H 0.0000 0.0000 'International Tables Vol C Tables 4.2.6.8 and 6.1.1.4'
N N 0.0061 0.0033 'International Tables Vol C Tables 4.2.6.8 and 6.1.1.4'
O O 0.0106 0.0060 'International Tables Vol C Tables 4.2.6.8 and 6.1.1.4'

loop_
_geom_angle_atom_site_label_1
_geom_angle_atom_site_label_2
_geom_angle_atom_site_label_3
_geom_angle
_geom_angle_site_symmetry_1
_geom_angle_site_symmetry_3
C16 N11 C12 118.44(7) . .
N11 C12 C13 122.84(7) . .
N11 C12 H12 118.6 . .
C13 C12 H12 118.6 . .
C12 C13 C14 118.81(7) . .
C12 C13 H13 120.6 . .
C14 C13 H13 120.6 . .
C15 C14 C13 118.54(7) . .
C15 C14 C17 123.46(7) . .
C13 C14 C17 117.95(7) . .
C14 C15 C16 118.89(7) . .
C14 C15 H15 120.6 . .
C16 C15 H15 120.6 . .
N11 C16 C15 122.47(7) . .
N11 C16 H16 118.8 . .
C15 C16 H16 118.8 . .
O17 C17 N17 122.28(7) . .
O17 C17 C14 120.45(7) . .
N17 C17 C14 117.27(7) . .
C17 N17 C21 120.26(7) . .
C17 N17 H17 120.7(8) . .
C21 N17 H17 118.7(8) . .
N17 C21 C22 111.35(6) . .
N17 C21 H21A 109.4 . .
C22 C21 H21A 109.4 . .
N17 C21 H21B 109.4 . .
C22 C21 H21B 109.4 . .
H21A C21 H21B 108.0 . .
C21 C22 C22 110.89(8) . 2_546
C21 C22 H22A 109.5 . .
C22 C22 H22A 109.5 2_546 .
C21 C22 H22B 109.5 . .
C22 C22 H22B 109.5 2_546 .
H22A C22 H22B 108.0 . .
O32 C31 O31 123.33(7) . .
O32 C31 C32 125.18(7) . .
O31 C31 C32 111.48(7) . .
C31 O31 H31 112.2(8) . .
C31 C32 C33 114.81(7) . .
C31 C32 H32A 108.6 . .
C33 C32 H32A 108.6 . .
C31 C32 H32B 108.6 . .
C33 C32 H32B 108.6 . .
H32A C32 H32B 107.5 . .
C32 C33 C33 111.20(8) . 2_685
C32 C33 H33A 109.4 . .
C33 C33 H33A 109.4 2_685 .
C32 C33 H33B 109.4 . .
C33 C33 H33B 109.4 2_685 .
H33A C33 H33B 108.0 . .

loop_
_geom_bond_atom_site_label_1
_geom_bond_atom_site_label_2
_geom_bond_distance
_geom_bond_site_symmetry_2
N11 C16 1.3342(10) .
N11 C12 1.3359(10) .
C12 C13 1.3828(11) .
C12 H12 0.9500 .
C13 C14 1.3879(11) .
C13 H13 0.9500 .
C14 C15 1.3867(11) .
C14 C17 1.4954(10) .
C15 C16 1.3898(11) .
C15 H15 0.9500 .
C16 H16 0.9500 .
C17 O17 1.2353(10) .
C17 N17 1.3335(10) .
N17 C21 1.4569(10) .
N17 H17 0.864(13) .
C21 C22 1.5125(11) .
C21 H21A 0.9900 .
C21 H21B 0.9900 .
C22 C22 1.5203(15) 2_546
C22 H22A 0.9900 .
C22 H22B 0.9900 .
C31 O32 1.2091(10) .
C31 O31 1.3255(10) .
C31 C32 1.4998(11) .
O31 H31 0.908(14) .
C32 C33 1.5141(11) .
C32 H32A 0.9900 .
C32 H32B 0.9900 .
C33 C33 1.5216(15) 2_685
C33 H33A 0.9900 .
C33 H33B 0.9900 .

loop_
_geom_hbond_atom_site_label_D
_geom_hbond_atom_site_label_H
_geom_hbond_atom_site_label_A
_geom_hbond_distance_DH
_geom_hbond_distance_HA
_geom_hbond_distance_DA
_geom_hbond_angle_DHA
_geom_hbond_site_symmetry_A
O31 H31 N11 0.908(14) 1.788(14) 2.6940(9) 175.0(13) .
N17 H17 O17 0.864(13) 2.139(13) 2.9876(9) 167.1(12) 1_455

loop_
_geom_torsion_atom_site_label_1
_geom_torsion_atom_site_label_2
_geom_torsion_atom_site_label_3
_geom_torsion_atom_site_label_4
_geom_torsion
_geom_torsion_site_symmetry_4
C16 N11 C12 C13 -0.21(13) .
N11 C12 C13 C14 -0.51(13) .
C12 C13 C14 C15 0.47(12) .
C12 C13 C14 C17 178.14(7) .
C13 C14 C15 C16 0.25(12) .
C17 C14 C15 C16 -177.28(7) .
C12 N11 C16 C15 0.99(13) .
C14 C15 C16 N11 -1.01(13) .
C15 C14 C17 O17 150.47(9) .
C13 C14 C17 O17 -27.07(12) .
C15 C14 C17 N17 -29.42(12) .
C13 C14 C17 N17 153.04(8) .
O17 C17 N17 C21 -0.40(13) .
C14 C17 N17 C21 179.49(7) .
C17 N17 C21 C22 -170.91(7) .
N17 C21 C22 C22 -177.34(8) 2_546
O32 C31 C32 C33 11.08(13) .
O31 C31 C32 C33 -169.96(7) .
C31 C32 C33 C33 175.14(9) 2_685
